data_2217587
loop_
_publ_author_name
'Betz, Richard'
'Kl\"ufers, Peter'

_publ_section_title
;
 Norbornane-<i>exo</i>-<i>cis</i>-2,3-diyl 1',2'-phenylene
 orthocarbonate
;
_journal_coeditor_code LX2027
_journal_issue 2
_journal_name_full 'Acta Crystallographica Section E'
_journal_page_first o399
_journal_page_last o399
_journal_paper_doi 10.1107/S1600536807063660
_journal_volume 64
_journal_year 2008
_chemical_formula_iupac 'C14 H14 O4'
_chemical_formula_moiety 'C14 H14 O4'
_chemical_formula_sum 'C14 H14 O4'
_chemical_formula_weight 246.25
_chemical_name_common
;
Norbornane-<i>exo</i>-<i>cis</i>-2,3-diyl 1',2'-phenylene orthocarbonate
;
_chemical_name_systematic
;
4,7-methano-2,2'-spirobi[1,3-benzodioxole]
;
_space_group_IT_number 14
_symmetry_cell_setting monoclinic
_symmetry_space_group_name_Hall '-P 2yn'
_symmetry_space_group_name_H-M 'P 1 21/n 1'
_atom_sites_solution_hydrogens geom
_atom_sites_solution_primary direct
_atom_sites_solution_secondary difmap
_audit_creation_method 'form98_non/compatible with shelxl97-2'
_cell_angle_alpha 90.00
_cell_angle_beta 101.490(3)
_cell_angle_gamma 90.00
_cell_formula_units_Z 4
_cell_length_a 7.9125(3)
_cell_length_b 9.5545(5)
_cell_length_c 15.2813(6)
_cell_measurement_reflns_used 14429
_cell_measurement_temperature 200(2)
_cell_measurement_theta_max 27.485
_cell_measurement_theta_min 2.716
_cell_volume 1132.11(9)
_computing_cell_refinement 'SCALEPACK (Otwinowski & Minor 1997)'
_computing_data_collection 'COLLECT (Nonius, 2004)'
_computing_data_reduction
;
DENZO (Otwinowski & Minor 1997) and SCALEPACK (Otwinowski & Minor
1997)
;
_computing_molecular_graphics 'ORTEP-3 (Farrugia, 1997)'
_computing_publication_material 'PLATON (Spek, 2003; 2006 version)'
_computing_structure_refinement 'SHELXL97 (Sheldrick, 1997)'
_computing_structure_solution 'SHELXS97 (Sheldrick, 1997)'
_diffrn_ambient_temperature 200(2)
_diffrn_measured_fraction_theta_full 0.992
_diffrn_measured_fraction_theta_max 0.992
_diffrn_measurement_device '95mm CCD camera on \k-goniostat'
_diffrn_measurement_device_type 'Nonius KappaCCD'
_diffrn_measurement_method 'CCD; rotation images; thick slices'
_diffrn_radiation_monochromator 'MONTEL, graded multilayered X-ray optics'
_diffrn_radiation_source 'rotating anode'
_diffrn_radiation_type MoK\a
_diffrn_radiation_wavelength 0.71073
_diffrn_reflns_av_R_equivalents 0.0538
_diffrn_reflns_av_sigmaI/netI 0.0471
_diffrn_reflns_limit_h_max 10
_diffrn_reflns_limit_h_min -9
_diffrn_reflns_limit_k_max 11
_diffrn_reflns_limit_k_min -12
_diffrn_reflns_limit_l_max 19
_diffrn_reflns_limit_l_min -19
_diffrn_reflns_number 8399
_diffrn_reflns_theta_full 27.49
_diffrn_reflns_theta_max 27.49
_diffrn_reflns_theta_min 3.19
_exptl_absorpt_coefficient_mu 0.106
_exptl_absorpt_correction_type none
_exptl_crystal_colour colourless
_exptl_crystal_density_diffrn 1.445
_exptl_crystal_density_method 'not measured'
_exptl_crystal_description block
_exptl_crystal_F_000 520
_exptl_crystal_size_max 0.30
_exptl_crystal_size_mid 0.25
_exptl_crystal_size_min 0.16
_refine_diff_density_max 0.210
_refine_diff_density_min -0.194
_refine_ls_extinction_method none
_refine_ls_goodness_of_fit_ref 1.049
_refine_ls_hydrogen_treatment refU
_refine_ls_matrix_type full
_refine_ls_number_parameters 164
_refine_ls_number_reflns 2582
_refine_ls_number_restraints 0
_refine_ls_restrained_S_all 1.049
_refine_ls_R_factor_all 0.0788
_refine_ls_R_factor_gt 0.0444
_refine_ls_shift/su_max 0.001
_refine_ls_shift/su_max_lt 0.001
_refine_ls_shift/su_mean <0.000
_refine_ls_structure_factor_coef Fsqd
_refine_ls_weighting_details 'calc w = 1/[\s^2^(Fo^2^)+(0.0569P)^2^+0.1349P] where P=(Fo^2^+2Fc^2^)/3'
_refine_ls_weighting_scheme calc
_refine_ls_wR_factor_gt 0.1038
_refine_ls_wR_factor_ref 0.1189
_reflns_number_gt 1716
_reflns_number_total 2582
_reflns_threshold_expression I>2\s(I)
_cod_data_source_file lx2027.cif
_cod_data_source_block I
_cod_original_sg_symbol_H-M 'P 21/n'
_cod_database_code 2217587
_cod_database_fobs_code 2217587

loop_
_symmetry_equiv_pos_as_xyz
'x, y, z'
'-x+1/2, y+1/2, -z+1/2'
'-x, -y, -z'
'x-1/2, -y-1/2, z-1/2'

loop_
_atom_site_type_symbol
_atom_site_label
_atom_site_fract_x
_atom_site_fract_y
_atom_site_fract_z
_atom_site_U_iso_or_equiv
_atom_site_adp_type
_atom_site_calc_flag
_atom_site_refinement_flags
_atom_site_occupancy
O O1 0.39573(14) 0.24072(14) 0.47478(7) 0.0460(3) Uani d . 1
O O2 0.51722(14) 0.20489(14) 0.35623(7) 0.0463(3) Uani d . 1
O O3 0.27667(13) 0.34038(12) 0.34119(7) 0.0408(3) Uani d . 1
O O4 0.25466(14) 0.10405(11) 0.35921(8) 0.0441(3) Uani d . 1
C C1 0.3646(2) 0.22289(18) 0.38424(11) 0.0384(4) Uani d . 1
C C2 0.67414(19) 0.32183(17) 0.56079(10) 0.0333(4) Uani d . 1
H H2 0.6161 0.3766 0.6022 0.0490(13) Uiso calc R 1
C C3 0.56971(19) 0.20081(17) 0.51341(10) 0.0342(4) Uani d . 1
H H3 0.5742 0.1165 0.5526 0.0490(13) Uiso calc R 1
C C4 0.65286(19) 0.17354(18) 0.43193(10) 0.0368(4) Uani d . 1
H H4 0.6964 0.0755 0.4305 0.0490(13) Uiso calc R 1
C C5 0.7973(2) 0.28116(18) 0.44257(11) 0.0378(4) Uani d . 1
H H5 0.8407 0.3025 0.3869 0.0490(13) Uiso calc R 1
C C6 0.9350(2) 0.2320(2) 0.52188(12) 0.0458(5) Uani d . 1
H H6A 1.0433 0.2857 0.5259 0.0490(13) Uiso calc R 1
H H6B 0.9600 0.1310 0.5171 0.0490(13) Uiso calc R 1
C C7 0.8509(2) 0.26146(19) 0.60315(11) 0.0439(4) Uani d . 1
H H7A 0.8387 0.1743 0.6364 0.0490(13) Uiso calc R 1
H H7B 0.9196 0.3298 0.6443 0.0490(13) Uiso calc R 1
C C8 0.7165(2) 0.40464(17) 0.48246(10) 0.0384(4) Uani d . 1
H H8A 0.6123 0.4412 0.4420 0.0490(13) Uiso calc R 1
H H8B 0.7995 0.4814 0.5018 0.0490(13) Uiso calc R 1
C C9 0.12113(18) 0.29423(16) 0.29208(9) 0.0307(4) Uani d . 1
C C10 0.10837(18) 0.15188(16) 0.30274(9) 0.0307(4) Uani d . 1
C C11 -0.03269(19) 0.07732(17) 0.26098(10) 0.0365(4) Uani d . 1
H H11 -0.0406 -0.0211 0.2681 0.0490(13) Uiso calc R 1
C C12 -0.16353(19) 0.15365(18) 0.20764(10) 0.0367(4) Uani d . 1
H H12 -0.2643 0.1064 0.1778 0.0490(13) Uiso calc R 1
C C13 -0.1506(2) 0.29664(18) 0.19700(10) 0.0375(4) Uani d . 1
H H13 -0.2426 0.3454 0.1600 0.0490(13) Uiso calc R 1
C C14 -0.0054(2) 0.37112(17) 0.23937(10) 0.0350(4) Uani d . 1
H H14 0.0049 0.4693 0.2320 0.0490(13) Uiso calc R 1

loop_
_atom_site_aniso_label
_atom_site_aniso_U_11
_atom_site_aniso_U_22
_atom_site_aniso_U_33
_atom_site_aniso_U_12
_atom_site_aniso_U_13
_atom_site_aniso_U_23
O1 0.0254(6) 0.0743(9) 0.0367(7) 0.0025(5) 0.0027(5) -0.0082(6)
O2 0.0296(6) 0.0719(9) 0.0354(6) 0.0024(6) 0.0016(5) -0.0142(6)
O3 0.0331(6) 0.0367(7) 0.0486(7) -0.0050(5) -0.0018(5) -0.0036(5)
O4 0.0333(6) 0.0351(7) 0.0556(7) 0.0031(5) -0.0107(5) 0.0028(5)
C1 0.0293(9) 0.0449(10) 0.0388(9) 0.0000(7) 0.0014(7) -0.0057(7)
C2 0.0337(8) 0.0357(9) 0.0301(8) 0.0013(7) 0.0053(6) -0.0024(6)
C3 0.0283(8) 0.0362(9) 0.0369(8) -0.0013(6) 0.0034(6) 0.0023(7)
C4 0.0305(8) 0.0389(9) 0.0389(9) 0.0032(7) 0.0016(6) -0.0092(7)
C5 0.0297(8) 0.0489(10) 0.0358(9) -0.0022(7) 0.0089(6) -0.0042(7)
C6 0.0283(9) 0.0509(11) 0.0552(11) 0.0031(7) 0.0015(7) -0.0084(8)
C7 0.0365(9) 0.0506(11) 0.0401(10) -0.0041(8) -0.0031(7) 0.0004(8)
C8 0.0419(9) 0.0320(9) 0.0419(9) -0.0018(7) 0.0096(7) 0.0023(7)
C9 0.0267(8) 0.0362(9) 0.0293(8) -0.0017(6) 0.0059(6) -0.0036(6)
C10 0.0261(8) 0.0336(9) 0.0315(8) 0.0037(6) 0.0033(6) 0.0010(6)
C11 0.0320(8) 0.0335(9) 0.0432(9) -0.0027(7) 0.0057(6) -0.0007(7)
C12 0.0261(8) 0.0478(11) 0.0351(8) -0.0012(7) 0.0030(6) -0.0050(7)
C13 0.0318(8) 0.0468(11) 0.0326(8) 0.0083(7) 0.0035(6) 0.0031(7)
C14 0.0388(9) 0.0328(9) 0.0346(8) 0.0043(7) 0.0102(7) 0.0046(7)

loop_
_atom_type_symbol
_atom_type_description
_atom_type_scat_dispersion_real
_atom_type_scat_dispersion_imag
_atom_type_scat_source
C C 0.0033 0.0016 'International Tables Vol C Tables 4.2.6.8 and 6.1.1.4'
H H 0.0000 0.0000 'International Tables Vol C Tables 4.2.6.8 and 6.1.1.4'
O O 0.0106 0.0060 'International Tables Vol C Tables 4.2.6.8 and 6.1.1.4'

loop_
_geom_angle_atom_site_label_1
_geom_angle_atom_site_label_2
_geom_angle_atom_site_label_3
_geom_angle
C1 O1 C3 110.32(12)
C1 O2 C4 109.66(12)
C9 O3 C1 107.62(12)
C10 O4 C1 107.09(12)
O1 C1 O2 109.88(12)
O1 C1 O3 110.18(13)
O2 C1 O3 109.73(14)
O1 C1 O4 110.22(14)
O2 C1 O4 110.04(13)
O3 C1 O4 106.75(11)
C3 C2 C8 101.79(12)
C3 C2 C7 106.20(13)
C8 C2 C7 101.65(13)
C3 C2 H2 115.2
C8 C2 H2 115.2
C7 C2 H2 115.2
O1 C3 C2 112.31(13)
O1 C3 C4 103.94(12)
C2 C3 C4 103.56(12)
O1 C3 H3 112.1
C2 C3 H3 112.1
C4 C3 H3 112.1
O2 C4 C5 111.59(13)
O2 C4 C3 104.08(12)
C5 C4 C3 103.40(12)
O2 C4 H4 112.4
C5 C4 H4 112.4
C3 C4 H4 112.4
C4 C5 C8 101.52(13)
C4 C5 C6 106.13(14)
C8 C5 C6 102.10(13)
C4 C5 H5 115.1
C8 C5 H5 115.1
C6 C5 H5 115.1
C5 C6 C7 103.11(13)
C5 C6 H6A 111.1
C7 C6 H6A 111.1
C5 C6 H6B 111.1
C7 C6 H6B 111.1
H6A C6 H6B 109.1
C2 C7 C6 103.41(13)
C2 C7 H7A 111.1
C6 C7 H7A 111.1
C2 C7 H7B 111.1
C6 C7 H7B 111.1
H7A C7 H7B 109.0
C5 C8 C2 95.02(13)
C5 C8 H8A 112.7
C2 C8 H8A 112.7
C5 C8 H8B 112.7
C2 C8 H8B 112.7
H8A C8 H8B 110.2
C14 C9 C10 122.58(14)
C14 C9 O3 128.15(15)
C10 C9 O3 109.27(13)
C11 C10 C9 122.08(14)
C11 C10 O4 128.66(14)
C9 C10 O4 109.27(12)
C10 C11 C12 116.29(15)
C10 C11 H11 121.9
C12 C11 H11 121.9
C13 C12 C11 121.58(14)
C13 C12 H12 119.2
C11 C12 H12 119.2
C12 C13 C14 121.51(14)
C12 C13 H13 119.2
C14 C13 H13 119.2
C9 C14 C13 115.96(15)
C9 C14 H14 122.0
C13 C14 H14 122.0

loop_
_geom_bond_atom_site_label_1
_geom_bond_atom_site_label_2
_geom_bond_distance
_geom_bond_publ_flag
O1 C1 1.367(2) yes
O1 C3 1.438(2) ?
O2 C1 1.370(2) yes
O2 C4 1.444(2) ?
O3 C9 1.380(2) ?
O3 C1 1.412(2) yes
O4 C10 1.377(2) ?
O4 C1 1.435(2) yes
C2 C3 1.518(2) ?
C2 C8 1.527(2) ?
C2 C7 1.532(2) ?
C2 H2 1.0000 ?
C3 C4 1.542(2) ?
C3 H3 1.0000 ?
C4 C5 1.522(2) ?
C4 H4 1.0000 ?
C5 C8 1.526(2) ?
C5 C6 1.533(2) ?
C5 H5 1.0000 ?
C6 C7 1.547(3) ?
C6 H6A 0.9900 ?
C6 H6B 0.9900 ?
C7 H7A 0.9900 ?
C7 H7B 0.9900 ?
C8 H8A 0.9900 ?
C8 H8B 0.9900 ?
C9 C14 1.367(2) ?
C9 C10 1.376(2) ?
C10 C11 1.370(2) ?
C11 C12 1.390(2) ?
C11 H11 0.9500 ?
C12 C13 1.382(2) ?
C12 H12 0.9500 ?
C13 C14 1.396(2) ?
C13 H13 0.9500 ?
C14 H14 0.9500 ?

loop_
_geom_hbond_atom_site_label_D
_geom_hbond_atom_site_label_H
_geom_hbond_atom_site_label_A
_geom_hbond_site_symmetry_A
_geom_hbond_distance_DH
_geom_hbond_distance_HA
_geom_hbond_distance_DA
_geom_hbond_angle_DHA
C3 H3 O4 3_656 1.00 2.71 3.623(2) 151
C7 H7A O4 3_656 0.99 2.76 3.663(2) 151
C14 H14 O2 2_555 0.95 2.61 3.501(2) 156
C14 H14 O4 2_555 0.95 2.88 3.514(2) 125
C2 H2 Cg 4_555 1.00 2.86 3.563(2) 128
C5 H5 Cg 1_655 1.00 2.66 3.568(2) 152

loop_
_geom_torsion_atom_site_label_1
_geom_torsion_atom_site_label_2
_geom_torsion_atom_site_label_3
_geom_torsion_atom_site_label_4
_geom_torsion
C3 O1 C1 O2 -14.26(19)
C3 O1 C1 O3 -135.27(13)
C3 O1 C1 O4 107.18(14)
C4 O2 C1 O1 15.22(19)
C4 O2 C1 O3 136.51(13)
C4 O2 C1 O4 -106.32(14)
C9 O3 C1 O1 -119.98(13)
C9 O3 C1 O2 118.91(13)
C9 O3 C1 O4 -0.31(16)
C10 O4 C1 O1 120.17(13)
C10 O4 C1 O2 -118.49(14)
C10 O4 C1 O3 0.52(17)
C1 O1 C3 C2 118.72(15)
C1 O1 C3 C4 7.43(17)
C8 C2 C3 O1 -77.54(15)
C7 C2 C3 O1 176.46(13)
C8 C2 C3 C4 33.98(15)
C7 C2 C3 C4 -72.02(14)
C1 O2 C4 C5 -120.76(14)
C1 O2 C4 C3 -9.90(17)
O1 C3 C4 O2 1.48(16)
C2 C3 C4 O2 -116.04(13)
O1 C3 C4 C5 118.21(13)
C2 C3 C4 C5 0.68(15)
O2 C4 C5 C8 76.19(15)
C3 C4 C5 C8 -35.11(15)
O2 C4 C5 C6 -177.46(13)
C3 C4 C5 C6 71.25(15)
C4 C5 C6 C7 -72.05(16)
C8 C5 C6 C7 33.89(17)
C3 C2 C7 C6 70.90(16)
C8 C2 C7 C6 -35.19(16)
C5 C6 C7 C2 0.83(17)
C4 C5 C8 C2 54.90(14)
C6 C5 C8 C2 -54.59(14)
C3 C2 C8 C5 -54.54(14)
C7 C2 C8 C5 54.98(14)
C1 O3 C9 C14 -179.57(15)
C1 O3 C9 C10 -0.02(16)
C14 C9 C10 C11 0.0(2)
O3 C9 C10 C11 -179.53(14)
C14 C9 C10 O4 179.94(14)
O3 C9 C10 O4 0.36(17)
C1 O4 C10 C11 179.34(16)
C1 O4 C10 C9 -0.54(17)
C9 C10 C11 C12 -0.6(2)
O4 C10 C11 C12 179.57(14)
C10 C11 C12 C13 0.5(2)
C11 C12 C13 C14 0.0(2)
C10 C9 C14 C13 0.5(2)
O3 C9 C14 C13 179.99(14)
C12 C13 C14 C9 -0.5(2)
